data_2216490
loop_
_publ_author_name
'Qiang Wang'
'Da-Qi Wang'
'Yu-Ying Sun'

_publ_section_title
Di-\m-chlorido-1:2\k^2^<i>Cl</i>,2:3\k^2^<i>Cl</i>-tetrachlorido-1\k<i>Cl</i>,2\k^2^<i>Cl</i>,3\k<i>Cl</i>-bis[<i>N</i>,<i>N</i>''-bis(2-furylmethylene)diethylenetriamine]-1\k^3^<i>N</i>,<i>N</i>',<i>N</i>'';3\k^3^<i>N</i>,<i>N</i>',<i>N</i>''-tricopper(II)
_journal_coeditor_code HB2633
_journal_issue 12
_journal_name_full 'Acta Crystallographica Section E'
_journal_page_first m3010
_journal_page_last m3010
_journal_paper_doi 10.1107/S1600536807056838
_journal_volume 63
_journal_year 2007
_chemical_formula_iupac '[Cu3 Cl6 (C14 H16 N3 O2)2]'
_chemical_formula_moiety 'C28 H32 Cl6 Cu3 N6 O4'
_chemical_formula_sum 'C28 H32 Cl6 Cu3 N6 O4'
_chemical_formula_weight 919.92
_chemical_name_systematic
;
Di-\m-chlorido-1:2\k^2^Cl,2:3\k^2^Cl-tetrachlorido-1\kCl,2\k^2^Cl,3\kCl-
bis[N,N''-bis(2-furylmethylene)diethylenetriamine]-
1\k^3^N,N',N'';3\k^3^N,N',N''-tricopper(II)
;
_space_group_IT_number 13
_symmetry_cell_setting monoclinic
_symmetry_space_group_name_Hall '-P 2yac'
_symmetry_space_group_name_H-M 'P 1 2/n 1'
_atom_sites_solution_hydrogens geom
_atom_sites_solution_primary direct
_atom_sites_solution_secondary difmap
_audit_creation_method SHELXL-97
_cell_angle_alpha 90.00
_cell_angle_beta 96.048(2)
_cell_angle_gamma 90.00
_cell_formula_units_Z 2
_cell_length_a 10.9456(15)
_cell_length_b 7.5287(10)
_cell_length_c 22.248(2)
_cell_measurement_reflns_used 1576
_cell_measurement_temperature 298(2)
_cell_measurement_theta_max 20.009
_cell_measurement_theta_min 2.858
_cell_volume 1823.2(4)
_computing_cell_refinement 'SAINT (Siemens, 1996)'
_computing_data_collection 'SMART (Siemens, 1996)'
_computing_data_reduction 'SAINT (Siemens, 1996)'
_computing_molecular_graphics 'SHELXTL (Sheldrick, 1997b)'
_computing_publication_material 'SHELXTL (Sheldrick, 1997b)'
_computing_structure_refinement 'SHELXL97 (Sheldrick, 1997a)'
_computing_structure_solution 'SHELXS97 (Sheldrick, 1997a)'
_diffrn_ambient_temperature 298(2)
_diffrn_measured_fraction_theta_full 0.999
_diffrn_measured_fraction_theta_max 0.999
_diffrn_measurement_device_type 'Siemens SMART CCD'
_diffrn_measurement_method \w
_diffrn_radiation_monochromator graphite
_diffrn_radiation_source 'fine-focus sealed tube'
_diffrn_radiation_type MoK\a
_diffrn_radiation_wavelength 0.71073
_diffrn_reflns_av_R_equivalents 0.0659
_diffrn_reflns_av_sigmaI/netI 0.0860
_diffrn_reflns_limit_h_max 13
_diffrn_reflns_limit_h_min -11
_diffrn_reflns_limit_k_max 8
_diffrn_reflns_limit_k_min -6
_diffrn_reflns_limit_l_max 26
_diffrn_reflns_limit_l_min -21
_diffrn_reflns_number 8801
_diffrn_reflns_theta_full 25.01
_diffrn_reflns_theta_max 25.01
_diffrn_reflns_theta_min 1.84
_diffrn_standards_number 0
_exptl_absorpt_coefficient_mu 2.216
_exptl_absorpt_correction_T_max 0.897
_exptl_absorpt_correction_T_min 0.597
_exptl_absorpt_correction_type multi-scan
_exptl_absorpt_process_details '(SADABS; Sheldrick, 1996)'
_exptl_crystal_colour 'pale blue'
_exptl_crystal_density_diffrn 1.676
_exptl_crystal_density_method 'not measured'
_exptl_crystal_description block
_exptl_crystal_F_000 926
_exptl_crystal_size_max 0.26
_exptl_crystal_size_mid 0.14
_exptl_crystal_size_min 0.05
_refine_diff_density_max 0.639
_refine_diff_density_min -0.415
_refine_ls_extinction_method none
_refine_ls_goodness_of_fit_ref 0.987
_refine_ls_hydrogen_treatment constr
_refine_ls_matrix_type full
_refine_ls_number_parameters 213
_refine_ls_number_reflns 3200
_refine_ls_number_restraints 0
_refine_ls_restrained_S_all 0.987
_refine_ls_R_factor_all 0.1011
_refine_ls_R_factor_gt 0.0468
_refine_ls_shift/su_max 0.002
_refine_ls_shift/su_mean 0.000
_refine_ls_structure_factor_coef Fsqd
_refine_ls_weighting_details 'calc w=1/[\s^2^(Fo^2^)+(0.0225P)^2^] where P=(Fo^2^+2Fc^2^)/3'
_refine_ls_weighting_scheme calc
_refine_ls_wR_factor_gt 0.0782
_refine_ls_wR_factor_ref 0.0881
_reflns_number_gt 1749
_reflns_number_total 3200
_reflns_threshold_expression I>2\s(I)
_cod_data_source_file hb2633.cif
_cod_data_source_block I
_cod_depositor_comments
;
The following automatic conversions were performed:
'_symmetry_cell_setting' value 'Monoclinic' changed to 'monoclinic'
according to '/home/saulius/struct/CIF-dictionaries/cif_core.dic'
dictionary named 'cif_core.dic' version 2.4.1 from 2010-06-29.

Automatic conversion script
Id: cif_fix_enum 1527 2010-12-29 10:47:43Z saulius 

The following automatic conversions were performed:

'_symmetry_cell_setting' value 'Monoclinic' changed to 'monoclinic'
according to /home/saulius/struct/CIF-dictionaries/cif_core.dic
dictionary named 'cif_core.dic' version 2.4.1 from 2010-06-29.

Automatic conversion script
Id: cif_fix_values 1715 2011-07-08 13:25:40Z adriana 
;
_cod_original_cell_volume 1823.1(4)
_cod_original_sg_symbol_H-M 'P 2/n'
_cod_database_code 2216490
_cod_database_fobs_code 2216490

loop_
_symmetry_equiv_pos_as_xyz
'x, y, z'
'-x+1/2, y, -z+1/2'
'-x, -y, -z'
'x-1/2, -y, z-1/2'

loop_
_atom_site_type_symbol
_atom_site_label
_atom_site_fract_x
_atom_site_fract_y
_atom_site_fract_z
_atom_site_U_iso_or_equiv
_atom_site_adp_type
_atom_site_calc_flag
_atom_site_refinement_flags
_atom_site_occupancy
C C13 0.4074(5) -0.2812(7) 0.6330(2) 0.0646(16) Uani d . 1
H H13A 0.3969 -0.3504 0.6689 0.077 Uiso calc R 1
H H13B 0.4537 -0.3517 0.6068 0.077 Uiso calc R 1
Cu Cu1 0.45072(5) 0.05268(9) 0.58051(3) 0.0527(2) Uani d . 1
Cu Cu2 0.2500 0.13781(14) 0.7500 0.0624(3) Uani d S 1
Cl Cl1 0.42526(12) 0.2454(2) 0.50298(6) 0.0691(5) Uani d . 1
Cl Cl2 0.32170(13) 0.2627(2) 0.66945(6) 0.0689(4) Uani d . 1
Cl Cl3 0.07882(15) -0.0122(2) 0.71301(7) 0.0956(6) Uani d . 1
C C11 0.6627(5) 0.0402(8) 0.6707(2) 0.0605(16) Uani d . 1
H H11A 0.6451 0.0961 0.7082 0.073 Uiso calc R 1
H H11B 0.7511 0.0297 0.6711 0.073 Uiso calc R 1
C C7 0.1142(5) -0.1623(8) 0.4910(2) 0.0537(15) Uani d . 1
C C2 0.7637(5) 0.3940(8) 0.6357(3) 0.0523(15) Uani d . 1
O O2 0.0691(3) -0.1249(5) 0.43235(18) 0.0719(12) Uani d . 1
O O1 0.8276(4) 0.3279(6) 0.68845(18) 0.0753(12) Uani d . 1
C C6 0.2281(5) -0.0728(7) 0.5094(2) 0.0513(14) Uani d . 1
H H6 0.2500 0.0148 0.4831 0.062 Uiso calc R 1
C C1 0.6602(5) 0.2975(8) 0.6072(2) 0.0528(15) Uani d . 1
H H1 0.6204 0.3552 0.5737 0.063 Uiso calc R 1
C C5 0.9170(6) 0.4454(11) 0.7032(3) 0.086(2) Uani d . 1
H H5 0.9746 0.4347 0.7369 0.104 Uiso calc R 1
C C14 0.2835(5) -0.2341(7) 0.6005(2) 0.0596(15) Uani d . 1
H H14A 0.2462 -0.3378 0.5802 0.071 Uiso calc R 1
H H14B 0.2292 -0.1911 0.6291 0.071 Uiso calc R 1
C C3 0.8128(5) 0.5445(8) 0.6198(2) 0.0615(16) Uani d . 1
H H3 0.7868 0.6141 0.5864 0.074 Uiso calc R 1
C C8 0.0327(5) -0.2627(8) 0.5169(3) 0.0640(16) Uani d . 1
H H8 0.0412 -0.3054 0.5564 0.077 Uiso calc R 1
C C9 -0.0679(6) -0.2912(9) 0.4730(3) 0.078(2) Uani d . 1
H H9 -0.1392 -0.3544 0.4779 0.093 Uiso calc R 1
C C4 0.9142(6) 0.5794(10) 0.6643(3) 0.085(2) Uani d . 1
H H4 0.9673 0.6761 0.6657 0.101 Uiso calc R 1
C C10 -0.0405(6) -0.2098(9) 0.4234(3) 0.074(2) Uani d . 1
H H10 -0.0904 -0.2108 0.3869 0.088 Uiso calc R 1
N N1 0.6121(3) 0.1490(6) 0.61850(17) 0.0478(11) Uani d . 1
N N3 0.3035(4) -0.0958(6) 0.55647(19) 0.0488(12) Uani d . 1
N N2 0.4730(4) -0.1175(6) 0.64975(17) 0.0529(12) Uani d . 1
C C12 0.6046(5) -0.1397(8) 0.6653(2) 0.0672(17) Uani d . 1
H H12A 0.6392 -0.2077 0.6341 0.081 Uiso calc R 1
H H12B 0.6202 -0.2033 0.7032 0.081 Uiso calc R 1

loop_
_atom_site_aniso_label
_atom_site_aniso_U_11
_atom_site_aniso_U_22
_atom_site_aniso_U_33
_atom_site_aniso_U_12
_atom_site_aniso_U_13
_atom_site_aniso_U_23
C13 0.077(4) 0.051(4) 0.066(4) 0.003(3) 0.006(3) 0.012(3)
Cu1 0.0446(4) 0.0592(5) 0.0538(4) -0.0022(4) 0.0024(3) 0.0115(4)
Cu2 0.0607(7) 0.0705(8) 0.0559(6) 0.000 0.0051(5) 0.000
Cl1 0.0545(9) 0.0818(12) 0.0691(10) -0.0113(8) -0.0027(7) 0.0301(8)
Cl2 0.0692(10) 0.0623(11) 0.0764(10) -0.0040(8) 0.0138(8) 0.0099(8)
Cl3 0.0959(13) 0.1257(18) 0.0656(11) -0.0453(12) 0.0108(9) -0.0127(10)
C11 0.055(4) 0.067(5) 0.057(4) 0.002(3) -0.005(3) 0.013(3)
C7 0.050(4) 0.056(4) 0.054(4) 0.007(3) -0.003(3) -0.011(3)
C2 0.043(3) 0.058(5) 0.057(4) 0.002(3) 0.008(3) -0.003(3)
O2 0.057(3) 0.088(3) 0.069(3) 0.002(2) -0.003(2) -0.007(2)
O1 0.066(3) 0.083(4) 0.075(3) -0.008(3) -0.003(2) -0.007(2)
C6 0.050(3) 0.050(4) 0.056(4) 0.005(3) 0.014(3) -0.005(3)
C1 0.045(4) 0.065(5) 0.049(3) 0.015(3) 0.010(3) 0.002(3)
C5 0.070(5) 0.102(7) 0.084(5) -0.019(5) -0.004(4) -0.020(5)
C14 0.063(4) 0.054(4) 0.061(4) -0.009(3) 0.005(3) 0.000(3)
C3 0.058(4) 0.056(4) 0.073(4) -0.001(4) 0.014(3) 0.002(3)
C8 0.056(4) 0.065(5) 0.071(4) -0.012(3) 0.008(3) -0.004(3)
C9 0.052(4) 0.066(5) 0.115(6) -0.005(3) 0.003(4) -0.017(4)
C4 0.064(4) 0.075(6) 0.117(6) -0.029(4) 0.023(4) -0.033(5)
C10 0.051(4) 0.078(6) 0.087(5) 0.011(4) -0.013(4) -0.033(4)
N1 0.043(3) 0.057(3) 0.044(3) 0.005(2) 0.006(2) 0.008(2)
N3 0.049(3) 0.048(3) 0.052(3) -0.001(2) 0.013(2) 0.001(2)
N2 0.053(3) 0.048(3) 0.055(3) -0.008(2) -0.009(2) 0.009(2)
C12 0.080(5) 0.052(5) 0.069(4) 0.010(4) 0.004(3) 0.014(3)

loop_
_atom_type_symbol
_atom_type_description
_atom_type_scat_dispersion_real
_atom_type_scat_dispersion_imag
_atom_type_scat_source
C C 0.0033 0.0016 'International Tables Vol C Tables 4.2.6.8 and 6.1.1.4'
H H 0.0000 0.0000 'International Tables Vol C Tables 4.2.6.8 and 6.1.1.4'
N N 0.0061 0.0033 'International Tables Vol C Tables 4.2.6.8 and 6.1.1.4'
O O 0.0106 0.0060 'International Tables Vol C Tables 4.2.6.8 and 6.1.1.4'
Cu Cu 0.3201 1.2651 'International Tables Vol C Tables 4.2.6.8 and 6.1.1.4'
Cl Cl 0.1484 0.1585 'International Tables Vol C Tables 4.2.6.8 and 6.1.1.4'

loop_
_geom_angle_atom_site_label_1
_geom_angle_atom_site_label_2
_geom_angle_atom_site_label_3
_geom_angle_site_symmetry_1
_geom_angle_site_symmetry_3
_geom_angle
_geom_angle_publ_flag
N2 C13 C14 . . 108.6(4) ?
N2 C13 H13A . . 110.0 ?
C14 C13 H13A . . 110.0 ?
N2 C13 H13B . . 110.0 ?
C14 C13 H13B . . 110.0 ?
H13A C13 H13B . . 108.4 ?
N3 Cu1 N2 . . 82.91(18) n
N3 Cu1 N1 . . 165.25(18) n
N2 Cu1 N1 . . 82.92(17) n
N3 Cu1 Cl1 . . 97.19(13) n
N2 Cu1 Cl1 . . 179.66(14) n
N1 Cu1 Cl1 . . 97.01(13) n
N1 Cu1 Cl2 . . 89.22(12) n
N2 Cu1 Cl2 . . 81.79(13) n
N3 Cu1 Cl2 . . 92.83(13) n
Cl1 Cu1 Cl2 . . 97.87(5) n
Cl2 Cu2 Cl2 . 2_556 130.30(9) n
Cl2 Cu2 Cl3 . . 105.36(5) n
Cl2 Cu2 Cl3 2_556 . 98.85(6) n
Cl2 Cu2 Cl3 . 2_556 98.85(5) n
Cl2 Cu2 Cl3 2_556 2_556 105.36(5) n
Cl3 Cu2 Cl3 . 2_556 120.23(11) n
N1 C11 C12 . . 108.5(4) ?
N1 C11 H11A . . 110.0 ?
C12 C11 H11A . . 110.0 ?
N1 C11 H11B . . 110.0 ?
C12 C11 H11B . . 110.0 ?
H11A C11 H11B . . 108.4 ?
C8 C7 O2 . . 109.5(5) ?
C8 C7 C6 . . 137.4(6) ?
O2 C7 C6 . . 112.8(5) ?
C3 C2 O1 . . 110.5(5) ?
C3 C2 C1 . . 129.9(6) ?
O1 C2 C1 . . 119.6(5) ?
C10 O2 C7 . . 105.5(5) ?
C5 O1 C2 . . 105.1(5) ?
N3 C6 C7 . . 129.5(5) ?
N3 C6 H6 . . 115.2 ?
C7 C6 H6 . . 115.2 ?
N1 C1 C2 . . 132.9(5) ?
N1 C1 H1 . . 113.6 ?
C2 C1 H1 . . 113.6 ?
C4 C5 O1 . . 112.2(6) ?
C4 C5 H5 . . 123.9 ?
O1 C5 H5 . . 123.9 ?
N3 C14 C13 . . 107.3(4) ?
N3 C14 H14A . . 110.3 ?
C13 C14 H14A . . 110.3 ?
N3 C14 H14B . . 110.3 ?
C13 C14 H14B . . 110.3 ?
H14A C14 H14B . . 108.5 ?
C2 C3 C4 . . 106.3(6) ?
C2 C3 H3 . . 126.9 ?
C4 C3 H3 . . 126.9 ?
C7 C8 C9 . . 107.1(6) ?
C7 C8 H8 . . 126.4 ?
C9 C8 H8 . . 126.4 ?
C10 C9 C8 . . 106.2(6) ?
C10 C9 H9 . . 126.9 ?
C8 C9 H9 . . 126.9 ?
C5 C4 C3 . . 105.9(6) ?
C5 C4 H4 . . 127.1 ?
C3 C4 H4 . . 127.1 ?
C9 C10 O2 . . 111.7(6) ?
C9 C10 H10 . . 124.1 ?
O2 C10 H10 . . 124.1 ?
C1 N1 C11 . . 120.9(5) ?
C1 N1 Cu1 . . 126.7(4) ?
C11 N1 Cu1 . . 111.7(3) ?
C6 N3 C14 . . 121.2(4) ?
C6 N3 Cu1 . . 125.5(4) ?
C14 N3 Cu1 . . 113.2(3) ?
C12 N2 C13 . . 114.4(5) ?
C12 N2 Cu1 . . 107.1(3) ?
C13 N2 Cu1 . . 109.2(3) ?
N2 C12 C11 . . 108.5(5) ?
N2 C12 H12A . . 110.0 ?
C11 C12 H12A . . 110.0 ?
N2 C12 H12B . . 110.0 ?
C11 C12 H12B . . 110.0 ?
H12A C12 H12B . . 108.4 ?

loop_
_geom_bond_atom_site_label_1
_geom_bond_atom_site_label_2
_geom_bond_site_symmetry_2
_geom_bond_distance
_geom_bond_publ_flag
C13 N2 . 1.455(6) ?
C13 C14 . 1.510(6) ?
C13 H13A . 0.9700 ?
C13 H13B . 0.9700 ?
Cu1 N3 . 1.988(4) y
Cu1 N2 . 1.999(4) y
Cu1 N1 . 2.011(4) y
Cu1 Cl1 . 2.2489(15) y
Cu1 Cl2 . 2.9998(16) y
Cu2 Cl2 . 2.2379(14) y
Cu2 Cl2 2_556 2.2379(14) n
Cu2 Cl3 . 2.2668(16) y
Cu2 Cl3 2_556 2.2668(16) n
C11 N1 . 1.481(6) ?
C11 C12 . 1.495(7) ?
C11 H11A . 0.9700 ?
C11 H11B . 0.9700 ?
C7 C8 . 1.344(7) ?
C7 O2 . 1.376(5) ?
C7 C6 . 1.439(7) ?
C2 C3 . 1.318(7) ?
C2 O1 . 1.393(6) ?
C2 C1 . 1.436(7) ?
O2 C10 . 1.356(6) ?
O1 C5 . 1.334(7) ?
C6 N3 . 1.274(5) ?
C6 H6 . 0.9300 ?
C1 N1 . 1.273(6) ?
C1 H1 . 0.9300 ?
C5 C4 . 1.327(8) ?
C5 H5 . 0.9300 ?
C14 N3 . 1.462(6) ?
C14 H14A . 0.9700 ?
C14 H14B . 0.9700 ?
C3 C4 . 1.432(7) ?
C3 H3 . 0.9300 ?
C8 C9 . 1.409(7) ?
C8 H8 . 0.9300 ?
C9 C10 . 1.324(8) ?
C9 H9 . 0.9300 ?
C4 H4 . 0.9300 ?
C10 H10 . 0.9300 ?
N2 C12 . 1.455(6) ?
C12 H12A . 0.9700 ?
C12 H12B . 0.9700 ?

loop_
_geom_hbond_atom_site_label_D
_geom_hbond_atom_site_label_H
_geom_hbond_atom_site_label_A
_geom_hbond_site_symmetry_A
_geom_hbond_distance_DH
_geom_hbond_distance_HA
_geom_hbond_distance_DA
_geom_hbond_angle_DHA
C4 H4 Cl3 1_665 0.93 2.80 3.669(7) 156
C10 H10 Cl3 3_556 0.93 2.80 3.451(8) 128
